data_7006644
loop_
_publ_author_name
'Schneider, Sabine K.'
'Julius, Gerrit R.'
'Loschen, Christoph'
'Raubenheimer, Helgard G.'
'Frenking, Gernot'
'Herrmann, Wolfgang A.'

_publ_section_title
;
 A first structural and theoretical comparison of pyridinylidene-type
 rNHC (remote N-heterocyclic carbene) and NHC complexes of Ni(II)
 obtained by oxidative substitution.
;
_journal_issue 9
_journal_name_full 'Dalton transactions (Cambridge, England : 2003)'
_journal_page_first 1226
_journal_page_last 1233
_journal_paper_doi 10.1039/b512419k
_journal_year 2006
_chemical_formula_moiety 'C42 H37 Cl N Ni P2, 1.5(C H2 Cl2), B F4'
_chemical_formula_sum 'C43.5 H40 B Cl4 F4 N Ni P2'
_chemical_formula_weight 926.03
_chemical_name_systematic
;
?
;
_space_group_IT_number 14
_symmetry_cell_setting monoclinic
_symmetry_space_group_name_Hall '-P 2yn'
_symmetry_space_group_name_H-M 'P 1 21/n 1'
_atom_sites_solution_hydrogens geom
_atom_sites_solution_primary direct
_atom_sites_solution_secondary difmap
_audit_creation_method SHELXL-97
_cell_angle_alpha 90.00
_cell_angle_beta 92.392(3)
_cell_angle_gamma 90.00
_cell_formula_units_Z 4
_cell_length_a 9.7256(12)
_cell_length_b 19.822(3)
_cell_length_c 21.939(3)
_cell_measurement_reflns_used 1334
_cell_measurement_temperature 100(2)
_cell_measurement_theta_max 18.27
_cell_measurement_theta_min 2.25
_cell_volume 4225.7(10)
_computing_cell_refinement 'SAINT (Bruker, 2002)'
_computing_data_collection 'SMART (Bruker, 2001)'
_computing_data_reduction SAINT
_computing_molecular_graphics 'ORTEP3 for Windows (Farrugia, 1997)'
_computing_publication_material 'SHELXL-97 (Sheldrick, 1997)'
_computing_structure_refinement 'SHELXL-97 (Sheldrick, 1997)'
_computing_structure_solution 'SHELXS-97 (Sheldrick, 1997)'
_diffrn_ambient_temperature 100(2)
_diffrn_measured_fraction_theta_full 0.997
_diffrn_measured_fraction_theta_max 0.997
_diffrn_measurement_device_type 'Bruker APEX CCD area-detector'
_diffrn_measurement_method \w
_diffrn_radiation_monochromator graphite
_diffrn_radiation_source 'fine-focus sealed tube'
_diffrn_radiation_type MoK\a
_diffrn_radiation_wavelength 0.71073
_diffrn_reflns_av_R_equivalents 0.0918
_diffrn_reflns_av_sigmaI/netI 0.1115
_diffrn_reflns_limit_h_max 11
_diffrn_reflns_limit_h_min -11
_diffrn_reflns_limit_k_max 23
_diffrn_reflns_limit_k_min -23
_diffrn_reflns_limit_l_max 26
_diffrn_reflns_limit_l_min -19
_diffrn_reflns_number 22008
_diffrn_reflns_theta_full 25.06
_diffrn_reflns_theta_max 25.06
_diffrn_reflns_theta_min 1.39
_exptl_absorpt_coefficient_mu 0.839
_exptl_absorpt_correction_T_max 0.9208
_exptl_absorpt_correction_T_min 0.6469
_exptl_absorpt_correction_type multi-scan
_exptl_absorpt_process_details 'SADABS, Blessing, Acta Cryst. A51 (1995) 33-38'
_exptl_crystal_colour yellow
_exptl_crystal_density_diffrn 1.456
_exptl_crystal_density_method 'not measured'
_exptl_crystal_description block
_exptl_crystal_F_000 1900
_exptl_crystal_size_max 0.20
_exptl_crystal_size_mid 0.15
_exptl_crystal_size_min 0.10
_refine_diff_density_max 0.800
_refine_diff_density_min -0.667
_refine_diff_density_rms 0.090
_refine_ls_extinction_method none
_refine_ls_goodness_of_fit_ref 1.013
_refine_ls_hydrogen_treatment constr
_refine_ls_matrix_type full
_refine_ls_number_parameters 524
_refine_ls_number_reflns 7474
_refine_ls_number_restraints 0
_refine_ls_restrained_S_all 1.013
_refine_ls_R_factor_all 0.1193
_refine_ls_R_factor_gt 0.0685
_refine_ls_shift/su_max 0.000
_refine_ls_shift/su_mean 0.000
_refine_ls_structure_factor_coef Fsqd
_refine_ls_weighting_details 'calc w=1/[\s^2^(Fo^2^)+(0.0605P)^2^+0.0000P] where P=(Fo^2^+2Fc^2^)/3'
_refine_ls_weighting_scheme calc
_refine_ls_wR_factor_gt 0.1339
_refine_ls_wR_factor_ref 0.1544
_reflns_number_gt 4667
_reflns_number_total 7474
_reflns_threshold_expression >2sigma(I)
_cod_data_source_file b512419k.txt
_cod_data_source_block 8
_cod_original_cell_volume 4225.9(9)
_cod_original_sg_symbol_H-M P2(1)/n
_cod_original_formula_sum 'C43.50 H40 B Cl4 F4 N Ni P2'
_cod_database_code 7006644

loop_
_symmetry_equiv_pos_as_xyz
'x, y, z'
'-x+1/2, y+1/2, -z+1/2'
'-x, -y, -z'
'x-1/2, -y-1/2, z-1/2'

loop_
_atom_site_label
_atom_site_type_symbol
_atom_site_fract_x
_atom_site_fract_y
_atom_site_fract_z
_atom_site_U_iso_or_equiv
_atom_site_adp_type
_atom_site_occupancy
_atom_site_symmetry_multiplicity
_atom_site_calc_flag
_atom_site_refinement_flags
_atom_site_disorder_assembly
_atom_site_disorder_group
Ni1 Ni 0.81147(6) 0.24285(3) 0.18004(3) 0.02083(19) Uani 1 1 d . . .
P1 P 0.81192(13) 0.24203(7) 0.07879(6) 0.0231(3) Uani 1 1 d . . .
P2 P 0.84722(13) 0.25374(6) 0.28045(6) 0.0219(3) Uani 1 1 d . . .
Cl1 Cl 0.90361(13) 0.14053(6) 0.18308(6) 0.0299(3) Uani 1 1 d . . .
C1 C 0.7224(5) 0.3261(2) 0.1774(2) 0.0194(11) Uani 1 1 d . . .
N1 N 0.5916(4) 0.4509(2) 0.1742(2) 0.0274(11) Uani 1 1 d . . .
C11 C 0.7529(5) 0.3182(2) 0.0392(2) 0.0190(11) Uani 1 1 d . . .
C56 C 1.0764(5) 0.1952(2) 0.3442(2) 0.0221(12) Uani 1 1 d . . .
H56 H 1.0126 0.1688 0.3656 0.027 Uiso 1 1 calc R . .
C15 C 0.7894(5) 0.4279(3) -0.0046(2) 0.0291(13) Uani 1 1 d . . .
H15 H 0.8508 0.4616 -0.0178 0.035 Uiso 1 1 calc R . .
C14 C 0.6497(5) 0.4390(2) -0.0092(2) 0.0252(12) Uani 1 1 d . . .
H14 H 0.6153 0.4804 -0.0255 0.030 Uiso 1 1 calc R . .
C21 C 0.7054(5) 0.1779(2) 0.0397(3) 0.0262(13) Uani 1 1 d . . .
C13 C 0.5589(5) 0.3901(3) 0.0098(2) 0.0264(13) Uani 1 1 d . . .
H13 H 0.4623 0.3974 0.0061 0.032 Uiso 1 1 calc R . .
C62 C 0.6659(5) 0.1471(2) 0.2972(3) 0.0261(13) Uani 1 1 d . . .
H62 H 0.6596 0.1443 0.2540 0.031 Uiso 1 1 calc R . .
C63 C 0.5896(5) 0.1036(3) 0.3320(3) 0.0299(14) Uani 1 1 d . . .
H63 H 0.5300 0.0717 0.3122 0.036 Uiso 1 1 calc R . .
C66 C 0.7585(5) 0.1979(3) 0.3893(3) 0.0342(14) Uani 1 1 d . . .
H66 H 0.8153 0.2308 0.4092 0.041 Uiso 1 1 calc R . .
C26 C 0.6316(5) 0.1316(2) 0.0721(2) 0.0251(12) Uani 1 1 d . . .
H26 H 0.6442 0.1289 0.1152 0.030 Uiso 1 1 calc R . .
C61 C 0.7518(5) 0.1948(2) 0.3259(2) 0.0228(12) Uani 1 1 d . . .
C51 C 1.0294(5) 0.2414(2) 0.3003(2) 0.0215(11) Uani 1 1 d . . .
C2 C 0.5808(5) 0.3331(3) 0.1853(2) 0.0283(13) Uani 1 1 d . . .
H2 H 0.5268 0.2940 0.1915 0.034 Uiso 1 1 calc R . .
C41 C 0.8052(6) 0.3361(3) 0.3131(3) 0.0322(14) Uani 1 1 d . . .
C55 C 1.2173(5) 0.1877(3) 0.3566(2) 0.0293(13) Uani 1 1 d . . .
H55 H 1.2493 0.1556 0.3860 0.035 Uiso 1 1 calc R . .
C33 C 1.2281(5) 0.2619(3) 0.0779(3) 0.0358(14) Uani 1 1 d . . .
H33 H 1.2950 0.2889 0.0992 0.043 Uiso 1 1 calc R . .
C5 C 0.7926(5) 0.3864(2) 0.1674(2) 0.0211(12) Uani 1 1 d . . .
H5 H 0.8888 0.3850 0.1616 0.025 Uiso 1 1 calc R . .
C32 C 1.0899(5) 0.2700(3) 0.0883(3) 0.0310(13) Uani 1 1 d . . .
H32 H 1.0623 0.3033 0.1165 0.037 Uiso 1 1 calc R . .
C4 C 0.7280(5) 0.4468(2) 0.1659(2) 0.0269(13) Uani 1 1 d . . .
H4 H 0.7791 0.4867 0.1589 0.032 Uiso 1 1 calc R . .
C12 C 0.6113(5) 0.3307(3) 0.0340(2) 0.0254(13) Uani 1 1 d . . .
H12 H 0.5494 0.2973 0.0475 0.030 Uiso 1 1 calc R . .
C22 C 0.6878(6) 0.1807(3) -0.0236(2) 0.0339(14) Uani 1 1 d . . .
H22 H 0.7381 0.2124 -0.0463 0.041 Uiso 1 1 calc R . .
C31 C 0.9899(5) 0.2300(2) 0.0583(2) 0.0270(13) Uani 1 1 d . . .
C36 C 1.0306(6) 0.1833(3) 0.0164(3) 0.0441(17) Uani 1 1 d . . .
H36 H 0.9640 0.1571 -0.0059 0.053 Uiso 1 1 calc R . .
C46 C 0.6730(7) 0.3475(3) 0.3313(3) 0.053(2) Uani 1 1 d . . .
H46 H 0.6100 0.3109 0.3322 0.064 Uiso 1 1 calc R . .
C16 C 0.8410(5) 0.3677(3) 0.0194(2) 0.0246(12) Uani 1 1 d . . .
H16 H 0.9376 0.3605 0.0223 0.029 Uiso 1 1 calc R . .
C34 C 1.2684(6) 0.2141(3) 0.0361(3) 0.0388(15) Uani 1 1 d . . .
H34 H 1.3630 0.2086 0.0281 0.047 Uiso 1 1 calc R . .
C64 C 0.5990(5) 0.1060(3) 0.3946(3) 0.0336(14) Uani 1 1 d . . .
H64 H 0.5480 0.0752 0.4180 0.040 Uiso 1 1 calc R . .
C65 C 0.6842(6) 0.1539(3) 0.4236(3) 0.0393(16) Uani 1 1 d . . .
H65 H 0.6908 0.1562 0.4669 0.047 Uiso 1 1 calc R . .
C54 C 1.3099(6) 0.2263(3) 0.3269(3) 0.0433(17) Uani 1 1 d . . .
H54 H 1.4057 0.2217 0.3362 0.052 Uiso 1 1 calc R . .
C35 C 1.1709(6) 0.1748(3) 0.0066(3) 0.0498(18) Uani 1 1 d . . .
H35 H 1.1989 0.1410 -0.0210 0.060 Uiso 1 1 calc R . .
C23 C 0.5968(6) 0.1371(3) -0.0532(3) 0.0418(16) Uani 1 1 d . . .
H23 H 0.5862 0.1381 -0.0964 0.050 Uiso 1 1 calc R . .
C24 C 0.5214(6) 0.0920(3) -0.0204(3) 0.0380(16) Uani 1 1 d . . .
H24 H 0.4571 0.0630 -0.0409 0.046 Uiso 1 1 calc R . .
C6 C 0.5271(6) 0.5188(3) 0.1747(3) 0.0504(18) Uani 1 1 d . . .
H6A H 0.5536 0.5418 0.2129 0.076 Uiso 1 1 calc R . .
H6B H 0.4267 0.5140 0.1715 0.076 Uiso 1 1 calc R . .
H6C H 0.5582 0.5452 0.1402 0.076 Uiso 1 1 calc R . .
C44 C 0.7212(12) 0.4651(4) 0.3462(4) 0.091(4) Uani 1 1 d . . .
H44 H 0.6933 0.5090 0.3580 0.109 Uiso 1 1 calc R . .
C45 C 0.6298(8) 0.4120(4) 0.3485(4) 0.081(3) Uani 1 1 d . . .
H45 H 0.5390 0.4190 0.3614 0.097 Uiso 1 1 calc R . .
C3 C 0.5192(5) 0.3946(3) 0.1842(3) 0.0335(14) Uani 1 1 d . . .
H3 H 0.4234 0.3979 0.1906 0.040 Uiso 1 1 calc R . .
C42 C 0.8953(7) 0.3907(3) 0.3111(3) 0.0498(19) Uani 1 1 d . . .
H42 H 0.9868 0.3839 0.2988 0.060 Uiso 1 1 calc R . .
C52 C 1.1250(6) 0.2780(3) 0.2686(3) 0.0408(16) Uani 1 1 d . . .
H52 H 1.0951 0.3075 0.2366 0.049 Uiso 1 1 calc R . .
C25 C 0.5393(5) 0.0893(3) 0.0414(3) 0.0326(14) Uani 1 1 d . . .
H25 H 0.4876 0.0578 0.0638 0.039 Uiso 1 1 calc R . .
F1 F 0.1635(3) 0.40349(16) 0.17722(15) 0.0434(9) Uani 1 1 d . . .
F4 F 0.1980(3) 0.51428(16) 0.15522(18) 0.0531(10) Uani 1 1 d . . .
F3 F 0.0442(3) 0.45413(16) 0.09862(17) 0.0501(10) Uani 1 1 d . . .
F2 F 0.2731(3) 0.43298(16) 0.09223(16) 0.0455(9) Uani 1 1 d . . .
B1 B 0.1693(6) 0.4507(3) 0.1305(4) 0.0396(19) Uani 1 1 d . . .
Cl2 Cl 0.38545(17) 0.12607(10) 0.18307(8) 0.0607(5) Uani 1 1 d . . .
Cl3 Cl 0.2288(3) 0.00191(15) 0.18209(16) 0.1365(12) Uani 1 1 d . . .
Cl4 Cl 0.8178(5) 0.0054(3) -0.0208(3) 0.0767(15) Uani 0.50 1 d P A -1
C53 C 1.2636(6) 0.2715(3) 0.2837(3) 0.0491(18) Uani 1 1 d . . .
H53 H 1.3279 0.2990 0.2637 0.059 Uiso 1 1 calc R . .
C43 C 0.8524(10) 0.4549(3) 0.3270(3) 0.074(3) Uani 1 1 d . . .
H43 H 0.9139 0.4920 0.3246 0.088 Uiso 1 1 calc R . .
C8 C 0.2455(7) 0.0840(4) 0.2108(5) 0.090(3) Uani 1 1 d . . .
H8B H 0.1607 0.1097 0.1998 0.108 Uiso 1 1 calc R . .
H8A H 0.2551 0.0821 0.2558 0.108 Uiso 1 1 calc R . .
C7 C 0.9734(16) -0.0232(9) -0.0492(8) 0.103(7) Uani 0.50 1 d P A -1
H7A H 0.9612 -0.0700 -0.0642 0.124 Uiso 0.50 1 calc PR A -1
H7B H 0.9977 0.0054 -0.0842 0.124 Uiso 0.50 1 calc PR A -1
Cl5 Cl 1.1060(5) -0.0213(2) 0.0049(3) 0.0865(19) Uani 0.50 1 d P A -1

loop_
_atom_site_aniso_label
_atom_site_aniso_U_11
_atom_site_aniso_U_22
_atom_site_aniso_U_33
_atom_site_aniso_U_23
_atom_site_aniso_U_13
_atom_site_aniso_U_12
Ni1 0.0222(3) 0.0134(3) 0.0266(4) 0.0035(3) -0.0027(3) 0.0011(3)
P1 0.0237(7) 0.0172(7) 0.0281(8) 0.0009(6) -0.0014(6) 0.0043(6)
P2 0.0225(7) 0.0146(7) 0.0282(8) 0.0022(6) -0.0037(6) -0.0008(6)
Cl1 0.0358(8) 0.0160(7) 0.0370(9) 0.0014(6) -0.0082(7) 0.0062(6)
C1 0.017(3) 0.021(3) 0.020(3) 0.001(2) 0.001(2) 0.001(2)
N1 0.031(3) 0.024(2) 0.027(3) 0.001(2) -0.005(2) 0.011(2)
C11 0.020(3) 0.018(3) 0.020(3) 0.001(2) 0.003(2) 0.006(2)
C56 0.024(3) 0.022(3) 0.020(3) 0.000(2) 0.001(2) -0.001(2)
C15 0.030(3) 0.025(3) 0.034(4) 0.008(3) 0.015(3) 0.003(2)
C14 0.032(3) 0.019(3) 0.025(3) 0.003(2) 0.008(3) 0.008(2)
C21 0.030(3) 0.015(3) 0.034(4) -0.003(2) -0.006(3) 0.005(2)
C13 0.017(3) 0.033(3) 0.029(3) 0.004(3) -0.005(2) 0.008(2)
C62 0.021(3) 0.023(3) 0.034(3) 0.001(3) -0.001(3) 0.001(2)
C63 0.021(3) 0.021(3) 0.048(4) 0.000(3) 0.000(3) 0.001(2)
C66 0.028(3) 0.041(4) 0.034(4) -0.011(3) 0.010(3) -0.008(3)
C26 0.028(3) 0.021(3) 0.025(3) 0.002(2) -0.006(2) 0.008(2)
C61 0.017(3) 0.022(3) 0.030(3) 0.000(2) 0.005(2) 0.003(2)
C51 0.018(2) 0.019(3) 0.027(3) 0.002(2) -0.001(2) -0.005(2)
C2 0.018(3) 0.033(3) 0.034(3) 0.013(3) 0.003(2) 0.000(2)
C41 0.041(3) 0.023(3) 0.031(4) -0.004(3) -0.015(3) 0.009(3)
C55 0.031(3) 0.031(3) 0.024(3) -0.001(3) -0.009(3) 0.004(3)
C33 0.026(3) 0.035(3) 0.046(4) 0.002(3) -0.004(3) 0.009(3)
C5 0.019(3) 0.021(3) 0.023(3) 0.000(2) 0.001(2) 0.001(2)
C32 0.035(3) 0.025(3) 0.033(3) -0.001(3) 0.003(3) 0.005(2)
C4 0.029(3) 0.015(3) 0.036(3) 0.001(2) -0.005(3) 0.001(2)
C12 0.022(3) 0.024(3) 0.030(3) 0.000(2) -0.001(2) 0.003(2)
C22 0.057(4) 0.020(3) 0.024(3) 0.009(3) -0.011(3) 0.002(3)
C31 0.030(3) 0.022(3) 0.029(3) 0.000(2) 0.000(3) 0.006(2)
C36 0.033(3) 0.064(4) 0.035(4) -0.019(3) -0.004(3) 0.014(3)
C46 0.051(4) 0.039(4) 0.068(5) -0.023(3) -0.026(4) 0.021(3)
C16 0.020(3) 0.028(3) 0.025(3) 0.003(2) 0.005(2) 0.006(2)
C34 0.027(3) 0.043(4) 0.047(4) 0.012(3) 0.005(3) 0.018(3)
C64 0.026(3) 0.035(3) 0.041(4) 0.006(3) 0.020(3) -0.002(3)
C65 0.038(3) 0.049(4) 0.032(4) -0.010(3) 0.020(3) -0.002(3)
C54 0.018(3) 0.048(4) 0.063(5) -0.015(3) -0.004(3) 0.003(3)
C35 0.045(4) 0.062(5) 0.043(4) -0.012(3) 0.005(3) 0.027(4)
C23 0.065(4) 0.025(3) 0.033(4) -0.006(3) -0.015(3) 0.004(3)
C24 0.049(4) 0.019(3) 0.044(4) -0.007(3) -0.020(3) 0.001(3)
C6 0.053(4) 0.034(4) 0.064(5) 0.002(3) -0.006(4) 0.029(3)
C44 0.153(9) 0.032(5) 0.081(7) -0.027(4) -0.075(7) 0.032(6)
C45 0.082(6) 0.064(6) 0.093(7) -0.037(5) -0.033(5) 0.047(5)
C3 0.017(3) 0.048(4) 0.037(4) 0.013(3) 0.009(3) 0.010(3)
C42 0.084(5) 0.025(3) 0.038(4) -0.003(3) -0.027(4) -0.005(3)
C52 0.032(3) 0.052(4) 0.038(4) 0.019(3) -0.004(3) -0.009(3)
C25 0.036(3) 0.017(3) 0.044(4) -0.001(3) -0.003(3) 0.005(2)
F1 0.0410(19) 0.037(2) 0.053(2) 0.0179(17) 0.0052(17) -0.0034(16)
F4 0.039(2) 0.028(2) 0.092(3) 0.0013(19) 0.006(2) -0.0030(16)
F3 0.0239(17) 0.047(2) 0.079(3) 0.0269(19) -0.0072(18) -0.0059(16)
F2 0.0372(18) 0.040(2) 0.061(2) 0.0207(17) 0.0189(18) 0.0050(16)
B1 0.021(3) 0.020(4) 0.079(6) 0.018(4) 0.009(4) 0.001(3)
Cl2 0.0539(10) 0.0780(13) 0.0505(11) 0.0052(10) 0.0063(9) 0.0094(10)
Cl3 0.0879(18) 0.112(2) 0.207(3) -0.065(2) -0.014(2) -0.0296(16)
Cl4 0.058(3) 0.059(3) 0.115(4) -0.016(3) 0.025(3) 0.014(3)
C53 0.028(3) 0.066(5) 0.054(5) 0.016(4) 0.019(3) -0.014(3)
C43 0.136(8) 0.026(4) 0.054(5) -0.001(4) -0.047(6) -0.004(5)
C8 0.030(4) 0.089(6) 0.153(9) -0.030(6) 0.018(5) 0.005(4)
C7 0.081(12) 0.094(14) 0.139(17) 0.073(12) 0.051(12) 0.056(10)
Cl5 0.057(3) 0.037(3) 0.167(6) 0.020(3) 0.024(4) 0.012(2)

loop_
_atom_type_symbol
_atom_type_description
_atom_type_scat_dispersion_real
_atom_type_scat_dispersion_imag
_atom_type_scat_source
C C 0.0033 0.0016 'International Tables Vol C Tables 4.2.6.8 and 6.1.1.4'
H H 0.0000 0.0000 'International Tables Vol C Tables 4.2.6.8 and 6.1.1.4'
B B 0.0013 0.0007 'International Tables Vol C Tables 4.2.6.8 and 6.1.1.4'
N N 0.0061 0.0033 'International Tables Vol C Tables 4.2.6.8 and 6.1.1.4'
F F 0.0171 0.0103 'International Tables Vol C Tables 4.2.6.8 and 6.1.1.4'
P P 0.1023 0.0942 'International Tables Vol C Tables 4.2.6.8 and 6.1.1.4'
Cl Cl 0.1484 0.1585 'International Tables Vol C Tables 4.2.6.8 and 6.1.1.4'
Ni Ni 0.3393 1.1124 'International Tables Vol C Tables 4.2.6.8 and 6.1.1.4'

loop_
_geom_angle_atom_site_label_1
_geom_angle_atom_site_label_2
_geom_angle_atom_site_label_3
_geom_angle
_geom_angle_site_symmetry_1
_geom_angle_site_symmetry_3
_geom_angle_publ_flag
C1 Ni1 Cl1 176.14(15) . . ?
C1 Ni1 P1 89.78(16) . . ?
Cl1 Ni1 P1 90.32(5) . . ?
C1 Ni1 P2 89.86(16) . . ?
Cl1 Ni1 P2 90.73(5) . . ?
P1 Ni1 P2 169.53(6) . . ?
C31 P1 C11 105.9(2) . . ?
C31 P1 C21 108.6(2) . . ?
C11 P1 C21 101.0(2) . . ?
C31 P1 Ni1 106.82(18) . . ?
C11 P1 Ni1 117.15(17) . . ?
C21 P1 Ni1 116.70(19) . . ?
C61 P2 C51 107.3(2) . . ?
C61 P2 C41 103.3(3) . . ?
C51 P2 C41 104.8(2) . . ?
C61 P2 Ni1 114.72(18) . . ?
C51 P2 Ni1 109.45(17) . . ?
C41 P2 Ni1 116.41(18) . . ?
C5 C1 C2 115.0(4) . . ?
C5 C1 Ni1 122.2(3) . . ?
C2 C1 Ni1 122.8(4) . . ?
C3 N1 C4 119.8(4) . . ?
C3 N1 C6 121.8(5) . . ?
C4 N1 C6 118.4(5) . . ?
C16 C11 C12 118.0(4) . . ?
C16 C11 P1 123.4(4) . . ?
C12 C11 P1 118.3(4) . . ?
C51 C56 C55 119.7(5) . . ?
C51 C56 H56 120.1 . . ?
C55 C56 H56 120.1 . . ?
C14 C15 C16 120.4(5) . . ?
C14 C15 H15 119.8 . . ?
C16 C15 H15 119.8 . . ?
C15 C14 C13 120.4(5) . . ?
C15 C14 H14 119.8 . . ?
C13 C14 H14 119.8 . . ?
C26 C21 C22 119.6(5) . . ?
C26 C21 P1 121.1(4) . . ?
C22 C21 P1 119.0(4) . . ?
C12 C13 C14 118.8(4) . . ?
C12 C13 H13 120.6 . . ?
C14 C13 H13 120.6 . . ?
C63 C62 C61 119.9(5) . . ?
C63 C62 H62 120.0 . . ?
C61 C62 H62 120.0 . . ?
C64 C63 C62 120.9(5) . . ?
C64 C63 H63 119.5 . . ?
C62 C63 H63 119.5 . . ?
C65 C66 C61 121.0(5) . . ?
C65 C66 H66 119.5 . . ?
C61 C66 H66 119.5 . . ?
C21 C26 C25 119.6(5) . . ?
C21 C26 H26 120.2 . . ?
C25 C26 H26 120.2 . . ?
C66 C61 C62 118.8(5) . . ?
C66 C61 P2 121.1(4) . . ?
C62 C61 P2 120.0(4) . . ?
C52 C51 C56 118.8(5) . . ?
C52 C51 P2 118.4(4) . . ?
C56 C51 P2 122.7(4) . . ?
C3 C2 C1 121.5(5) . . ?
C3 C2 H2 119.3 . . ?
C1 C2 H2 119.3 . . ?
C46 C41 C42 118.4(6) . . ?
C46 C41 P2 119.0(4) . . ?
C42 C41 P2 121.8(5) . . ?
C54 C55 C56 120.7(5) . . ?
C54 C55 H55 119.7 . . ?
C56 C55 H55 119.7 . . ?
C32 C33 C34 119.5(5) . . ?
C32 C33 H33 120.2 . . ?
C34 C33 H33 120.2 . . ?
C4 C5 C1 122.1(5) . . ?
C4 C5 H5 119.0 . . ?
C1 C5 H5 119.0 . . ?
C33 C32 C31 121.2(5) . . ?
C33 C32 H32 119.4 . . ?
C31 C32 H32 119.4 . . ?
N1 C4 C5 120.7(5) . . ?
N1 C4 H4 119.7 . . ?
C5 C4 H4 119.7 . . ?
C13 C12 C11 121.9(5) . . ?
C13 C12 H12 119.1 . . ?
C11 C12 H12 119.1 . . ?
C23 C22 C21 119.6(5) . . ?
C23 C22 H22 120.2 . . ?
C21 C22 H22 120.2 . . ?
C36 C31 C32 118.9(5) . . ?
C36 C31 P1 123.8(4) . . ?
C32 C31 P1 117.3(4) . . ?
C31 C36 C35 119.6(6) . . ?
C31 C36 H36 120.2 . . ?
C35 C36 H36 120.2 . . ?
C41 C46 C45 121.4(7) . . ?
C41 C46 H46 119.3 . . ?
C45 C46 H46 119.3 . . ?
C11 C16 C15 120.6(4) . . ?
C11 C16 H16 119.7 . . ?
C15 C16 H16 119.7 . . ?
C35 C34 C33 119.5(5) . . ?
C35 C34 H34 120.3 . . ?
C33 C34 H34 120.3 . . ?
C63 C64 C65 119.5(5) . . ?
C63 C64 H64 120.3 . . ?
C65 C64 H64 120.3 . . ?
C66 C65 C64 119.8(6) . . ?
C66 C65 H65 120.1 . . ?
C64 C65 H65 120.1 . . ?
C55 C54 C53 119.5(5) . . ?
C55 C54 H54 120.3 . . ?
C53 C54 H54 120.3 . . ?
C34 C35 C36 121.3(6) . . ?
C34 C35 H35 119.4 . . ?
C36 C35 H35 119.4 . . ?
C24 C23 C22 120.4(6) . . ?
C24 C23 H23 119.8 . . ?
C22 C23 H23 119.8 . . ?
C25 C24 C23 119.8(5) . . ?
C25 C24 H24 120.1 . . ?
C23 C24 H24 120.1 . . ?
N1 C6 H6A 109.5 . . ?
N1 C6 H6B 109.5 . . ?
H6A C6 H6B 109.5 . . ?
N1 C6 H6C 109.5 . . ?
H6A C6 H6C 109.5 . . ?
H6B C6 H6C 109.5 . . ?
C43 C44 C45 120.4(7) . . ?
C43 C44 H44 119.8 . . ?
C45 C44 H44 119.8 . . ?
C44 C45 C46 119.0(8) . . ?
C44 C45 H45 120.5 . . ?
C46 C45 H45 120.5 . . ?
N1 C3 C2 121.0(5) . . ?
N1 C3 H3 119.5 . . ?
C2 C3 H3 119.5 . . ?
C43 C42 C41 120.5(7) . . ?
C43 C42 H42 119.8 . . ?
C41 C42 H42 119.8 . . ?
C53 C52 C51 120.0(5) . . ?
C53 C52 H52 120.0 . . ?
C51 C52 H52 120.0 . . ?
C24 C25 C26 120.9(5) . . ?
C24 C25 H25 119.6 . . ?
C26 C25 H25 119.6 . . ?
F3 B1 F2 110.8(6) . . ?
F3 B1 F1 110.1(5) . . ?
F2 B1 F1 109.2(5) . . ?
F3 B1 F4 108.1(5) . . ?
F2 B1 F4 109.0(5) . . ?
F1 B1 F4 109.6(6) . . ?
C54 C53 C52 121.2(6) . . ?
C54 C53 H53 119.4 . . ?
C52 C53 H53 119.4 . . ?
C44 C43 C42 120.3(8) . . ?
C44 C43 H43 119.9 . . ?
C42 C43 H43 119.9 . . ?
Cl2 C8 Cl3 112.6(4) . . ?
Cl2 C8 H8B 109.1 . . ?
Cl3 C8 H8B 109.1 . . ?
Cl2 C8 H8A 109.1 . . ?
Cl3 C8 H8A 109.1 . . ?
H8B C8 H8A 107.8 . . ?
Cl5 C7 Cl4 112.4(11) . . ?
Cl5 C7 H7A 109.1 . . ?
Cl4 C7 H7A 109.1 . . ?
Cl5 C7 H7B 109.1 . . ?
Cl4 C7 H7B 109.1 . . ?
H7A C7 H7B 107.8 . . ?

loop_
_geom_bond_atom_site_label_1
_geom_bond_atom_site_label_2
_geom_bond_distance
_geom_bond_site_symmetry_2
_geom_bond_publ_flag
Ni1 C1 1.863(5) . ?
Ni1 Cl1 2.2172(13) . ?
Ni1 P1 2.2217(16) . ?
Ni1 P2 2.2262(15) . ?
P1 C31 1.822(5) . ?
P1 C11 1.823(5) . ?
P1 C21 1.830(5) . ?
P2 C61 1.816(5) . ?
P2 C51 1.823(5) . ?
P2 C41 1.836(5) . ?
C1 C5 1.399(6) . ?
C1 C2 1.402(6) . ?
N1 C3 1.343(7) . ?
N1 C4 1.348(6) . ?
N1 C6 1.484(6) . ?
C11 C16 1.384(7) . ?
C11 C12 1.400(6) . ?
C56 C51 1.393(7) . ?
C56 C55 1.394(7) . ?
C56 H56 0.9500 . ?
C15 C14 1.376(7) . ?
C15 C16 1.389(7) . ?
C15 H15 0.9500 . ?
C14 C13 1.386(7) . ?
C14 H14 0.9500 . ?
C21 C26 1.381(7) . ?
C21 C22 1.393(7) . ?
C13 C12 1.381(7) . ?
C13 H13 0.9500 . ?
C62 C63 1.385(7) . ?
C62 C61 1.394(7) . ?
C62 H62 0.9500 . ?
C63 C64 1.374(7) . ?
C63 H63 0.9500 . ?
C66 C65 1.376(7) . ?
C66 C61 1.392(7) . ?
C66 H66 0.9500 . ?
C26 C25 1.383(7) . ?
C26 H26 0.9500 . ?
C51 C52 1.389(7) . ?
C2 C3 1.359(7) . ?
C2 H2 0.9500 . ?
C41 C46 1.380(8) . ?
C41 C42 1.395(8) . ?
C55 C54 1.367(8) . ?
C55 H55 0.9500 . ?
C33 C32 1.382(7) . ?
C33 C34 1.387(8) . ?
C33 H33 0.9500 . ?
C5 C4 1.351(6) . ?
C5 H5 0.9500 . ?
C32 C31 1.398(7) . ?
C32 H32 0.9500 . ?
C4 H4 0.9500 . ?
C12 H12 0.9500 . ?
C22 C23 1.379(7) . ?
C22 H22 0.9500 . ?
C31 C36 1.375(7) . ?
C36 C35 1.400(8) . ?
C36 H36 0.9500 . ?
C46 C45 1.402(9) . ?
C46 H46 0.9500 . ?
C16 H16 0.9500 . ?
C34 C35 1.369(8) . ?
C34 H34 0.9500 . ?
C64 C65 1.397(7) . ?
C64 H64 0.9500 . ?
C65 H65 0.9500 . ?
C54 C53 1.368(8) . ?
C54 H54 0.9500 . ?
C35 H35 0.9500 . ?
C23 C24 1.376(8) . ?
C23 H23 0.9500 . ?
C24 C25 1.362(7) . ?
C24 H24 0.9500 . ?
C6 H6A 0.9800 . ?
C6 H6B 0.9800 . ?
C6 H6C 0.9800 . ?
C44 C43 1.375(12) . ?
C44 C45 1.380(12) . ?
C44 H44 0.9500 . ?
C45 H45 0.9500 . ?
C3 H3 0.9500 . ?
C42 C43 1.389(9) . ?
C42 H42 0.9500 . ?
C52 C53 1.380(8) . ?
C52 H52 0.9500 . ?
C25 H25 0.9500 . ?
F1 B1 1.391(7) . ?
F4 B1 1.395(8) . ?
F3 B1 1.380(7) . ?
F2 B1 1.385(7) . ?
Cl2 C8 1.728(7) . ?
Cl3 C8 1.750(8) . ?
Cl4 C7 1.755(15) . ?
C53 H53 0.9500 . ?
C43 H43 0.9500 . ?
C8 H8B 0.9900 . ?
C8 H8A 0.9900 . ?
C7 Cl5 1.716(19) . ?
C7 H7A 0.9900 . ?
C7 H7B 0.9900 . ?

loop_
_geom_torsion_atom_site_label_1
_geom_torsion_atom_site_label_2
_geom_torsion_atom_site_label_3
_geom_torsion_atom_site_label_4
_geom_torsion
_geom_torsion_site_symmetry_1
_geom_torsion_site_symmetry_2
_geom_torsion_site_symmetry_3
_geom_torsion_site_symmetry_4
_geom_torsion_publ_flag
C1 Ni1 P1 C31 125.4(2) . . . . ?
Cl1 Ni1 P1 C31 -58.48(18) . . . . ?
P2 Ni1 P1 C31 37.3(4) . . . . ?
C1 Ni1 P1 C11 6.9(2) . . . . ?
Cl1 Ni1 P1 C11 -176.94(18) . . . . ?
P2 Ni1 P1 C11 -81.2(4) . . . . ?
C1 Ni1 P1 C21 -113.0(2) . . . . ?
Cl1 Ni1 P1 C21 63.16(18) . . . . ?
P2 Ni1 P1 C21 159.0(3) . . . . ?
C1 Ni1 P2 C61 112.0(2) . . . . ?
Cl1 Ni1 P2 C61 -64.18(18) . . . . ?
P1 Ni1 P2 C61 -159.9(3) . . . . ?
C1 Ni1 P2 C51 -127.4(2) . . . . ?
Cl1 Ni1 P2 C51 56.41(17) . . . . ?
P1 Ni1 P2 C51 -39.3(4) . . . . ?
C1 Ni1 P2 C41 -8.8(3) . . . . ?
Cl1 Ni1 P2 C41 175.0(2) . . . . ?
P1 Ni1 P2 C41 79.3(4) . . . . ?
Cl1 Ni1 C1 C5 -170(2) . . . . ?
P1 Ni1 C1 C5 -78.4(4) . . . . ?
P2 Ni1 C1 C5 91.1(4) . . . . ?
Cl1 Ni1 C1 C2 10(3) . . . . ?
P1 Ni1 C1 C2 101.6(4) . . . . ?
P2 Ni1 C1 C2 -88.9(4) . . . . ?
C31 P1 C11 C16 -22.4(5) . . . . ?
C21 P1 C11 C16 -135.6(4) . . . . ?
Ni1 P1 C11 C16 96.5(4) . . . . ?
C31 P1 C11 C12 164.3(4) . . . . ?
C21 P1 C11 C12 51.1(4) . . . . ?
Ni1 P1 C11 C12 -76.8(4) . . . . ?
C16 C15 C14 C13 -0.3(8) . . . . ?
C31 P1 C21 C26 119.2(4) . . . . ?
C11 P1 C21 C26 -129.7(4) . . . . ?
Ni1 P1 C21 C26 -1.5(5) . . . . ?
C31 P1 C21 C22 -67.6(5) . . . . ?
C11 P1 C21 C22 43.5(5) . . . . ?
Ni1 P1 C21 C22 171.7(4) . . . . ?
C15 C14 C13 C12 0.8(8) . . . . ?
C61 C62 C63 C64 -1.1(7) . . . . ?
C22 C21 C26 C25 -1.1(7) . . . . ?
P1 C21 C26 C25 172.1(4) . . . . ?
C65 C66 C61 C62 1.3(8) . . . . ?
C65 C66 C61 P2 178.8(4) . . . . ?
C63 C62 C61 C66 -0.3(7) . . . . ?
C63 C62 C61 P2 -177.8(4) . . . . ?
C51 P2 C61 C66 61.5(5) . . . . ?
C41 P2 C61 C66 -49.0(5) . . . . ?
Ni1 P2 C61 C66 -176.7(4) . . . . ?
C51 P2 C61 C62 -121.0(4) . . . . ?
C41 P2 C61 C62 128.5(4) . . . . ?
Ni1 P2 C61 C62 0.8(4) . . . . ?
C55 C56 C51 C52 1.7(8) . . . . ?
C55 C56 C51 P2 179.3(4) . . . . ?
C61 P2 C51 C52 176.0(4) . . . . ?
C41 P2 C51 C52 -74.6(5) . . . . ?
Ni1 P2 C51 C52 51.0(5) . . . . ?
C61 P2 C51 C56 -1.6(5) . . . . ?
C41 P2 C51 C56 107.8(5) . . . . ?
Ni1 P2 C51 C56 -126.6(4) . . . . ?
C5 C1 C2 C3 -1.1(8) . . . . ?
Ni1 C1 C2 C3 178.8(4) . . . . ?
C61 P2 C41 C46 -38.4(5) . . . . ?
C51 P2 C41 C46 -150.6(5) . . . . ?
Ni1 P2 C41 C46 88.3(5) . . . . ?
C61 P2 C41 C42 152.2(5) . . . . ?
C51 P2 C41 C42 40.0(5) . . . . ?
Ni1 P2 C41 C42 -81.1(5) . . . . ?
C51 C56 C55 C54 1.2(8) . . . . ?
C2 C1 C5 C4 0.4(7) . . . . ?
Ni1 C1 C5 C4 -179.6(4) . . . . ?
C34 C33 C32 C31 1.1(8) . . . . ?
C3 N1 C4 C5 0.2(8) . . . . ?
C6 N1 C4 C5 177.4(5) . . . . ?
C1 C5 C4 N1 0.1(8) . . . . ?
C14 C13 C12 C11 -0.8(8) . . . . ?
C16 C11 C12 C13 0.3(8) . . . . ?
P1 C11 C12 C13 173.9(4) . . . . ?
C26 C21 C22 C23 0.0(8) . . . . ?
P1 C21 C22 C23 -173.4(4) . . . . ?
C33 C32 C31 C36 -1.9(8) . . . . ?
C33 C32 C31 P1 176.7(4) . . . . ?
C11 P1 C31 C36 -103.1(5) . . . . ?
C21 P1 C31 C36 4.7(6) . . . . ?
Ni1 P1 C31 C36 131.3(5) . . . . ?
C11 P1 C31 C32 78.4(5) . . . . ?
C21 P1 C31 C32 -173.8(4) . . . . ?
Ni1 P1 C31 C32 -47.1(4) . . . . ?
C32 C31 C36 C35 2.7(9) . . . . ?
P1 C31 C36 C35 -175.8(5) . . . . ?
C42 C41 C46 C45 -1.1(10) . . . . ?
P2 C41 C46 C45 -170.9(5) . . . . ?
C12 C11 C16 C15 0.3(8) . . . . ?
P1 C11 C16 C15 -173.1(4) . . . . ?
C14 C15 C16 C11 -0.2(8) . . . . ?
C32 C33 C34 C35 -1.1(9) . . . . ?
C62 C63 C64 C65 1.5(8) . . . . ?
C61 C66 C65 C64 -0.9(8) . . . . ?
C63 C64 C65 C66 -0.5(8) . . . . ?
C56 C55 C54 C53 -1.4(9) . . . . ?
C33 C34 C35 C36 2.0(10) . . . . ?
C31 C36 C35 C34 -2.8(10) . . . . ?
C21 C22 C23 C24 1.5(8) . . . . ?
C22 C23 C24 C25 -1.7(9) . . . . ?
C43 C44 C45 C46 0.4(12) . . . . ?
C41 C46 C45 C44 0.9(11) . . . . ?
C4 N1 C3 C2 -1.0(8) . . . . ?
C6 N1 C3 C2 -178.1(5) . . . . ?
C1 C2 C3 N1 1.5(9) . . . . ?
C46 C41 C42 C43 -0.1(9) . . . . ?
P2 C41 C42 C43 169.4(5) . . . . ?
C56 C51 C52 C53 -4.3(9) . . . . ?
P2 C51 C52 C53 178.0(5) . . . . ?
C23 C24 C25 C26 0.6(8) . . . . ?
C21 C26 C25 C24 0.9(8) . . . . ?
C55 C54 C53 C52 -1.3(10) . . . . ?
C51 C52 C53 C54 4.3(10) . . . . ?
C45 C44 C43 C42 -1.6(12) . . . . ?
C41 C42 C43 C44 1.4(10) . . . . ?
